data_4026764
loop_
_publ_author_name
'Alexander V. Zabula'
'Cristina Dubceac'
'Alexander S. Filatov'
'Marina A. Petrukhina'

_publ_section_title
;
 Selective Surface Decoration of Corannulene
;
_journal_name_full 'Journal of Organic Chemistry'
_journal_page_first 9572
_journal_page_last 9576
_journal_paper_doi 10.1021/jo201765j
_journal_volume 76
_journal_year 2011
_chemical_formula_moiety 'C22 H14 Cl, Al Cl4'
_chemical_formula_sum 'C22 H14 Al Cl5'
_chemical_formula_weight 482.56
_chemical_name_systematic
; 
 2b-(2-chloroethyl)-2aH, 2bH-corannulene-2a-yl aluminum tetrachloride
;
_space_group_IT_number 14
_symmetry_cell_setting monoclinic
_symmetry_Int_Tables_number 14
_symmetry_space_group_name_Hall '-P 2yn'
_symmetry_space_group_name_H-M 'P 1 21/n 1'
_atom_sites_solution_hydrogens geom
_atom_sites_solution_primary direct
_atom_sites_solution_secondary difmap
_audit_creation_method SHELXL-97
_cell_angle_alpha 90.00
_cell_angle_beta 105.706(5)
_cell_angle_gamma 90.00
_cell_formula_units_Z 4
_cell_length_a 11.930(4)
_cell_length_b 14.202(5)
_cell_length_c 12.708(4)
_cell_measurement_reflns_used 4572
_cell_measurement_temperature 173(2)
_cell_measurement_theta_max 26.17
_cell_measurement_theta_min 2.28
_cell_volume 2072.7(12)
_computing_cell_refinement 'SAINT Ver. 6.22  (Bruker-AXS, 2003)'
_computing_data_collection 'SMART Ver. 5.622 (Bruker-AXS, 2003)'
_computing_data_reduction 'SAINT Ver. 6.22'
_computing_molecular_graphics 'SHELXTL Ver. 6.14'
_computing_publication_material 'SHELXTL Ver. 6.14'
_computing_structure_refinement 'SHELXTL Ver. 6.14'
_computing_structure_solution 'SHELXTL Ver. 6.14 (Bruker-AXS, 2003)'
_diffrn_ambient_temperature 173(2)
_diffrn_measured_fraction_theta_full 0.996
_diffrn_measured_fraction_theta_max 0.986
_diffrn_measurement_device_type 'Bruker SMART APEX CCD area-detector'
_diffrn_measurement_method '0.30\% \w scans'
_diffrn_radiation_monochromator graphite
_diffrn_radiation_source 'fine-focus sealed tube'
_diffrn_radiation_type Mo-K\a
_diffrn_radiation_wavelength 0.71073
_diffrn_reflns_av_R_equivalents 0.0731
_diffrn_reflns_av_sigmaI/netI 0.0682
_diffrn_reflns_limit_h_max 14
_diffrn_reflns_limit_h_min -14
_diffrn_reflns_limit_k_max 17
_diffrn_reflns_limit_k_min -16
_diffrn_reflns_limit_l_max 15
_diffrn_reflns_limit_l_min -15
_diffrn_reflns_number 15523
_diffrn_reflns_theta_full 25.00
_diffrn_reflns_theta_max 26.35
_diffrn_reflns_theta_min 2.08
_diffrn_standards_number 0
_exptl_absorpt_coefficient_mu 0.749
_exptl_absorpt_correction_T_max 0.9852
_exptl_absorpt_correction_T_min 0.9155
_exptl_absorpt_correction_type multi-scan
_exptl_absorpt_process_details
;
SADABS  (Bruker-AXS, 2003)
;
_exptl_crystal_colour black
_exptl_crystal_density_diffrn 1.546
_exptl_crystal_description plate
_exptl_crystal_F_000 976
_exptl_crystal_size_max 0.12
_exptl_crystal_size_mid 0.04
_exptl_crystal_size_min 0.02
_refine_diff_density_max 1.003
_refine_diff_density_min -0.644
_refine_diff_density_rms 0.116
_refine_ls_extinction_method none
_refine_ls_goodness_of_fit_ref 1.053
_refine_ls_hydrogen_treatment noref
_refine_ls_matrix_type full
_refine_ls_number_parameters 253
_refine_ls_number_reflns 4167
_refine_ls_number_restraints 0
_refine_ls_restrained_S_all 1.053
_refine_ls_R_factor_all 0.1184
_refine_ls_R_factor_gt 0.0795
_refine_ls_shift/su_max 0.000
_refine_ls_shift/su_mean 0.000
_refine_ls_structure_factor_coef Fsqd
_refine_ls_weighting_details 'calc w=1/[\s^2^(Fo^2^)+(0.0132P)^2^+10.9622P] where P=(Fo^2^+2Fc^2^)/3'
_refine_ls_weighting_scheme calc
_refine_ls_wR_factor_gt 0.1597
_refine_ls_wR_factor_ref 0.1772
_reflns_number_gt 2714
_reflns_number_total 4167
_reflns_threshold_expression I>2\s(I)
_cod_data_source_file jo201765j_si_002.cif
_cod_data_source_block compound_1
_cod_original_sg_symbol_Hall '-P 2yn      '
_cod_original_sg_symbol_H-M 'P 1 21/n 1 '
_cod_database_code 4026764

loop_
_symmetry_equiv_pos_as_xyz
'x, y, z'
'-x+1/2, y+1/2, -z+1/2'
'-x, -y, -z'
'x-1/2, -y-1/2, z-1/2'

loop_
_atom_site_label
_atom_site_type_symbol
_atom_site_fract_x
_atom_site_fract_y
_atom_site_fract_z
_atom_site_U_iso_or_equiv
_atom_site_adp_type
_atom_site_occupancy
_atom_site_symmetry_multiplicity
_atom_site_calc_flag
_atom_site_refinement_flags
C1 C 0.6245(5) 0.2497(3) 0.2023(4) 0.0353(12) Uani 1 1 d .
H1A H 0.6304 0.2789 0.1333 0.042 Uiso 1 1 calc R
H1B H 0.5528 0.2733 0.2185 0.042 Uiso 1 1 calc R
C2 C 0.7282(5) 0.2748(4) 0.2931(5) 0.0482(15) Uani 1 1 d .
H2A H 0.7965 0.2393 0.2842 0.058 Uiso 1 1 calc R
H2B H 0.7144 0.2556 0.3634 0.058 Uiso 1 1 calc R
C3 C 0.7567(5) 0.3855(4) 0.2970(5) 0.0430(14) Uani 1 1 d .
C4 C 0.8559(6) 0.3982(4) 0.3978(5) 0.0491(16) Uani 1 1 d .
C5 C 0.9642(5) 0.3879(4) 0.3823(6) 0.0536(18) Uani 1 1 d .
H5 H 1.0287 0.3752 0.4433 0.064 Uiso 1 1 calc R
C6 C 0.9830(5) 0.3962(4) 0.2727(6) 0.0468(16) Uani 1 1 d .
H6 H 1.0588 0.3859 0.2644 0.056 Uiso 1 1 calc R
C7 C 0.8935(6) 0.4186(4) 0.1817(5) 0.0471(15) Uani 1 1 d .
C8 C 0.9036(6) 0.4635(4) 0.0885(6) 0.0550(17) Uani 1 1 d .
H8 H 0.9746 0.4594 0.0685 0.066 Uiso 1 1 calc R
C9 C 0.8070(6) 0.5170(4) 0.0203(5) 0.0527(17) Uani 1 1 d .
H9 H 0.8156 0.5463 -0.0442 0.063 Uiso 1 1 calc R
C10 C 0.7041(6) 0.5262(4) 0.0471(5) 0.0510(16) Uani 1 1 d .
C11 C 0.6194(6) 0.5958(4) 0.0187(5) 0.0496(16) Uani 1 1 d .
H11 H 0.6136 0.6315 -0.0458 0.059 Uiso 1 1 calc R
C12 C 0.5393(6) 0.6159(4) 0.0838(6) 0.0554(18) Uani 1 1 d .
H12 H 0.4837 0.6648 0.0604 0.066 Uiso 1 1 calc R
C13 C 0.5401(5) 0.5671(4) 0.1784(6) 0.0514(16) Uani 1 1 d .
C14 C 0.5004(5) 0.5969(4) 0.2664(6) 0.0489(16) Uani 1 1 d .
H14 H 0.4421 0.6442 0.2562 0.059 Uiso 1 1 calc R
C15 C 0.5479(5) 0.5557(4) 0.3727(7) 0.0578(19) Uani 1 1 d .
H15 H 0.5214 0.5778 0.4323 0.069 Uiso 1 1 calc R
C16 C 0.6322(6) 0.4840(4) 0.3912(6) 0.0520(16) Uani 1 1 d .
C17 C 0.7154(6) 0.4647(4) 0.4898(5) 0.0551(18) Uani 1 1 d .
H17 H 0.6984 0.4797 0.5567 0.066 Uiso 1 1 calc R
C18 C 0.8282(6) 0.4220(4) 0.4927(5) 0.0486(16) Uani 1 1 d .
H18 H 0.8829 0.4107 0.5612 0.058 Uiso 1 1 calc R
C19 C 0.7803(5) 0.4153(4) 0.1953(5) 0.0411(14) Uani 1 1 d .
C20 C 0.6909(5) 0.4670(4) 0.1353(5) 0.0427(14) Uani 1 1 d .
C21 C 0.6147(5) 0.4867(3) 0.1960(5) 0.0406(14) Uani 1 1 d .
C22 C 0.6537(5) 0.4466(4) 0.2974(5) 0.0423(14) Uani 1 1 d .
Al1 Al 0.85787(15) 0.25817(12) 0.86804(15) 0.0404(4) Uani 1 1 d .
Cl1 Cl 0.61856(14) 0.12379(9) 0.18892(13) 0.0480(4) Uani 1 1 d .
Cl2 Cl 1.03039(13) 0.25916(11) 0.97305(14) 0.0526(4) Uani 1 1 d .
Cl3 Cl 0.73705(13) 0.24178(12) 0.96317(14) 0.0532(4) Uani 1 1 d .
Cl4 Cl 0.83760(18) 0.13965(13) 0.76148(17) 0.0726(6) Uani 1 1 d .
Cl5 Cl 0.82501(16) 0.38532(13) 0.77674(15) 0.0647(5) Uani 1 1 d .

loop_
_atom_site_aniso_label
_atom_site_aniso_U_11
_atom_site_aniso_U_22
_atom_site_aniso_U_33
_atom_site_aniso_U_23
_atom_site_aniso_U_13
_atom_site_aniso_U_12
C1 0.047(3) 0.016(2) 0.045(3) 0.003(2) 0.016(3) -0.002(2)
C2 0.054(4) 0.024(3) 0.062(4) 0.008(3) 0.008(3) -0.002(3)
C3 0.043(3) 0.021(3) 0.055(4) 0.008(2) -0.003(3) -0.007(2)
C4 0.062(4) 0.020(3) 0.065(4) 0.004(3) 0.018(3) -0.004(3)
C5 0.042(4) 0.021(3) 0.091(5) 0.000(3) 0.007(3) 0.002(3)
C6 0.041(3) 0.022(3) 0.078(5) -0.006(3) 0.017(3) 0.005(2)
C7 0.058(4) 0.022(3) 0.064(4) -0.008(3) 0.021(3) 0.002(3)
C8 0.065(4) 0.042(4) 0.068(5) -0.016(3) 0.035(4) -0.010(3)
C9 0.077(5) 0.040(3) 0.043(4) -0.005(3) 0.021(3) -0.018(3)
C10 0.061(4) 0.034(3) 0.054(4) -0.006(3) 0.009(3) -0.012(3)
C11 0.059(4) 0.034(3) 0.046(4) 0.004(3) -0.002(3) -0.012(3)
C12 0.049(4) 0.025(3) 0.076(5) 0.003(3) -0.009(3) -0.008(3)
C13 0.045(4) 0.037(3) 0.069(5) -0.005(3) 0.010(3) -0.006(3)
C14 0.040(3) 0.032(3) 0.074(5) -0.013(3) 0.014(3) 0.001(3)
C15 0.047(4) 0.034(3) 0.100(6) -0.011(4) 0.033(4) -0.003(3)
C16 0.053(4) 0.040(3) 0.067(5) 0.002(3) 0.023(3) -0.009(3)
C17 0.070(5) 0.043(4) 0.047(4) 0.009(3) 0.006(3) -0.024(3)
C18 0.072(5) 0.030(3) 0.044(4) 0.000(3) 0.016(3) -0.017(3)
C19 0.048(4) 0.028(3) 0.052(4) -0.013(3) 0.021(3) -0.009(3)
C20 0.052(4) 0.028(3) 0.045(4) -0.006(2) 0.009(3) -0.015(3)
C21 0.035(3) 0.018(2) 0.063(4) -0.005(3) 0.003(3) -0.003(2)
C22 0.057(4) 0.027(3) 0.051(4) -0.015(3) 0.029(3) -0.022(3)
Al1 0.0439(10) 0.0338(9) 0.0476(10) -0.0033(8) 0.0195(8) 0.0002(8)
Cl1 0.0583(9) 0.0188(6) 0.0624(10) -0.0002(6) 0.0084(7) -0.0044(6)
Cl2 0.0446(8) 0.0421(8) 0.0715(11) 0.0039(8) 0.0163(8) -0.0020(7)
Cl3 0.0512(9) 0.0532(9) 0.0637(10) -0.0017(8) 0.0301(8) -0.0047(7)
Cl4 0.0815(13) 0.0612(11) 0.0798(13) -0.0332(10) 0.0299(11) -0.0025(10)
Cl5 0.0743(12) 0.0574(11) 0.0636(11) 0.0207(9) 0.0208(9) 0.0025(9)

loop_
_atom_type_symbol
_atom_type_description
_atom_type_scat_dispersion_real
_atom_type_scat_dispersion_imag
_atom_type_scat_source
C C 0.0033 0.0016 'International Tables Vol C Tables 4.2.6.8 and 6.1.1.4'
H H 0.0000 0.0000 'International Tables Vol C Tables 4.2.6.8 and 6.1.1.4'
Al Al 0.0645 0.0514 'International Tables Vol C Tables 4.2.6.8 and 6.1.1.4'
Cl Cl 0.1484 0.1585 'International Tables Vol C Tables 4.2.6.8 and 6.1.1.4'

loop_
_geom_angle_atom_site_label_1
_geom_angle_atom_site_label_2
_geom_angle_atom_site_label_3
_geom_angle
C2 C1 Cl1 108.4(4)
C2 C1 H1A 110.0
Cl1 C1 H1A 110.0
C2 C1 H1B 110.0
Cl1 C1 H1B 110.0
H1A C1 H1B 108.4
C1 C2 C3 112.5(4)
C1 C2 H2A 109.1
C3 C2 H2A 109.1
C1 C2 H2B 109.1
C3 C2 H2B 109.1
H2A C2 H2B 107.8
C19 C3 C4 115.2(5)
C19 C3 C22 100.9(5)
C4 C3 C22 112.6(5)
C19 C3 C2 110.3(5)
C4 C3 C2 104.8(4)
C22 C3 C2 113.4(5)
C5 C4 C18 127.8(7)
C5 C4 C3 115.0(6)
C18 C4 C3 117.2(6)
C4 C5 C6 121.3(6)
C4 C5 H5 119.4
C6 C5 H5 119.4
C7 C6 C5 121.9(6)
C7 C6 H6 119.0
C5 C6 H6 119.0
C8 C7 C6 126.7(6)
C8 C7 C19 115.5(6)
C6 C7 C19 116.0(6)
C7 C8 C9 120.9(6)
C7 C8 H8 119.5
C9 C8 H8 119.5
C10 C9 C8 121.4(6)
C10 C9 H9 119.3
C8 C9 H9 119.3
C9 C10 C11 129.9(6)
C9 C10 C20 115.6(6)
C11 C10 C20 113.1(6)
C10 C11 C12 122.4(6)
C10 C11 H11 118.8
C12 C11 H11 118.8
C13 C12 C11 123.0(6)
C13 C12 H12 118.5
C11 C12 H12 118.5
C12 C13 C14 128.4(6)
C12 C13 C21 113.2(6)
C14 C13 C21 116.7(6)
C13 C14 C15 119.7(6)
C13 C14 H14 120.1
C15 C14 H14 120.1
C16 C15 C14 122.3(6)
C16 C15 H15 118.9
C14 C15 H15 118.9
C22 C16 C17 116.3(6)
C22 C16 C15 115.0(6)
C17 C16 C15 126.4(7)
C16 C17 C18 121.8(6)
C16 C17 H17 119.1
C18 C17 H17 119.1
C4 C18 C17 121.1(6)
C4 C18 H18 119.5
C17 C18 H18 119.5
C20 C19 C7 123.4(6)
C20 C19 C3 110.3(5)
C7 C19 C3 122.7(6)
C19 C20 C21 109.6(5)
C19 C20 C10 121.4(6)
C21 C20 C10 123.2(6)
C22 C21 C20 109.7(5)
C22 C21 C13 121.2(6)
C20 C21 C13 123.7(6)
C21 C22 C16 123.6(6)
C21 C22 C3 107.8(5)
C16 C22 C3 124.2(6)
Cl5 Al1 Cl2 109.93(10)
Cl5 Al1 Cl3 110.47(10)
Cl2 Al1 Cl3 109.45(10)
Cl5 Al1 Cl4 110.58(11)
Cl2 Al1 Cl4 109.12(10)
Cl3 Al1 Cl4 107.24(10)

loop_
_geom_bond_atom_site_label_1
_geom_bond_atom_site_label_2
_geom_bond_distance
C1 C2 1.488(8)
C1 Cl1 1.796(5)
C1 H1A 0.9900
C1 H1B 0.9900
C2 C3 1.607(7)
C2 H2A 0.9900
C2 H2B 0.9900
C3 C19 1.457(8)
C3 C4 1.500(8)
C3 C22 1.506(8)
C4 C5 1.367(8)
C4 C18 1.377(9)
C5 C6 1.474(9)
C5 H5 0.9500
C6 C7 1.382(9)
C6 H6 0.9500
C7 C8 1.378(9)
C7 C19 1.409(8)
C8 C9 1.455(9)
C8 H8 0.9500
C9 C10 1.366(9)
C9 H9 0.9500
C10 C11 1.390(9)
C10 C20 1.443(8)
C11 C12 1.451(9)
C11 H11 0.9500
C12 C13 1.385(9)
C12 H12 0.9500
C13 C14 1.393(9)
C13 C21 1.428(8)
C14 C15 1.441(9)
C14 H14 0.9500
C15 C16 1.406(9)
C15 H15 0.9500
C16 C22 1.391(8)
C16 C17 1.398(9)
C17 C18 1.467(9)
C17 H17 0.9500
C18 H18 0.9500
C19 C20 1.348(8)
C20 C21 1.372(8)
C21 C22 1.369(8)
Al1 Cl5 2.125(3)
Al1 Cl2 2.128(2)
Al1 Cl3 2.130(2)
Al1 Cl4 2.133(2)
